data_7100078
loop_
_publ_author_name
'C. Cummins'
'Joshua S. Figueroa'
'Arjun Mendiratta'

_publ_section_title
;
Synthesis of a four-coordinate titanium(IV) oxoanion
via deprotonation and decarbonylation of complexed formate
;
_journal_name_full 'Chemical Communications'
_journal_paper_doi 10.1039/b504492h
_journal_year 2005
_chemical_formula_sum 'C37 H54 N3 O2 Ti'
_chemical_formula_weight 620.73
_chemical_name_common (O(H)CO)Ti(N(t-Bu)Ar)3
_space_group_IT_number 148
_symmetry_cell_setting rhombohedral
_symmetry_space_group_name_Hall '-R 3'
_symmetry_space_group_name_H-M 'R -3 :H'
_cell_angle_alpha 90.00
_cell_angle_beta 90.00
_cell_angle_gamma 120.00
_cell_formula_units_Z 6
_cell_length_a 15.7365(7)
_cell_length_b 15.7365(7)
_cell_length_c 24.686(2)
_cell_measurement_temperature 193(2)
_cell_volume 5294.1(6)
_diffrn_ambient_temperature 193(2)
_exptl_crystal_density_diffrn 1.168
_cod_depositor_comments
;
The following automatic conversions were performed:
'_symmetry_cell_setting' value 'Rhombohedral' changed to 'rhombohedral'
according to '/home/saulius/struct/CIF-dictionaries/cif_core.dic'
dictionary named 'cif_core.dic' version 2.4.1 from 2010-06-29.

Automatic conversion script
Id: cif_fix_enum 1527 2010-12-29 10:47:43Z saulius 
;
_cod_original_sg_symbol_H-M 'R -3'
_cod_database_code 7100078

loop_
_symmetry_equiv_pos_as_xyz
'x, y, z'
'-y, x-y, z'
'-x+y, -x, z'
'x+2/3, y+1/3, z+1/3'
'-y+2/3, x-y+1/3, z+1/3'
'-x+y+2/3, -x+1/3, z+1/3'
'x+1/3, y+2/3, z+2/3'
'-y+1/3, x-y+2/3, z+2/3'
'-x+y+1/3, -x+2/3, z+2/3'
'-x, -y, -z'
'y, -x+y, -z'
'x-y, x, -z'
'-x+2/3, -y+1/3, -z+1/3'
'y+2/3, -x+y+1/3, -z+1/3'
'x-y+2/3, x+1/3, -z+1/3'
'-x+1/3, -y+2/3, -z+2/3'
'y+1/3, -x+y+2/3, -z+2/3'
'x-y+1/3, x+2/3, -z+2/3'

loop_
_atom_site_label
_atom_site_type_symbol
_atom_site_fract_x
_atom_site_fract_y
_atom_site_fract_z
_atom_site_U_iso_or_equiv
_atom_site_adp_type
_atom_site_occupancy
_atom_site_symmetry_multiplicity
_atom_site_calc_flag
_atom_site_refinement_flags
_atom_site_disorder_assembly
_atom_site_disorder_group
Ti1 Ti 0.6667 0.3333 0.04286(3) 0.0258(3) Uani 1 3 d S . .
N1 N 0.78097(19) 0.44821(19) 0.07051(9) 0.0282(6) Uani 1 1 d . . .
O1 O 0.6667 0.3333 -0.03306(15) 0.0513(12) Uani 1 3 d S . .
C11 C 0.8344(2) 0.4424(2) 0.11645(11) 0.0270(7) Uani 1 1 d . . .
C12 C 0.8061(2) 0.4505(2) 0.16870(12) 0.0300(7) Uani 1 1 d . . .
H12A H 0.7527 0.4598 0.1736 0.036 Uiso 1 1 calc R . .
C13 C 0.8563(2) 0.4450(2) 0.21367(13) 0.0345(8) Uani 1 1 d . . .
C14 C 0.9358(3) 0.4308(2) 0.20587(13) 0.0383(8) Uani 1 1 d . . .
H14A H 0.9690 0.4261 0.2359 0.046 Uiso 1 1 calc R . .
C15 C 0.9668(2) 0.4235(2) 0.15440(13) 0.0357(8) Uani 1 1 d . . .
C16 C 0.9148(2) 0.4291(2) 0.11005(13) 0.0329(7) Uani 1 1 d . . .
H16A H 0.9344 0.4238 0.0753 0.039 Uiso 1 1 calc R . .
C17 C 0.8260(2) 0.5502(2) 0.04686(13) 0.0356(8) Uani 1 1 d . . .
C18 C 0.7585(3) 0.5513(3) 0.00257(15) 0.0476(9) Uani 1 1 d . . .
H18A H 0.6953 0.5322 0.0178 0.071 Uiso 1 1 calc R . .
H18B H 0.7514 0.5061 -0.0256 0.071 Uiso 1 1 calc R . .
H18C H 0.7864 0.6162 -0.0123 0.071 Uiso 1 1 calc R . .
C19 C 0.8371(3) 0.6234(3) 0.09064(15) 0.0476(9) Uani 1 1 d . . .
H19A H 0.8792 0.6236 0.1188 0.071 Uiso 1 1 calc R . .
H19B H 0.7738 0.6049 0.1056 0.071 Uiso 1 1 calc R . .
H19C H 0.8651 0.6878 0.0751 0.071 Uiso 1 1 calc R . .
C21 C 0.6667 0.3333 -0.0851(3) 0.075(3) Uani 1 3 d S . .
C110 C 0.9255(3) 0.5800(3) 0.02185(17) 0.0556(11) Uani 1 1 d . . .
H11A H 0.9688 0.5802 0.0493 0.083 Uiso 1 1 calc R . .
H11B H 0.9529 0.6445 0.0065 0.083 Uiso 1 1 calc R . .
H11C H 0.9177 0.5341 -0.0061 0.083 Uiso 1 1 calc R . .
C131 C 0.8268(3) 0.4572(3) 0.26999(14) 0.0484(9) Uani 1 1 d . . .
H13A H 0.8689 0.4512 0.2960 0.073 Uiso 1 1 calc R . .
H13B H 0.7601 0.4074 0.2766 0.073 Uiso 1 1 calc R . .
H13C H 0.8328 0.5207 0.2732 0.073 Uiso 1 1 calc R . .
C151 C 1.0546(3) 0.4109(3) 0.14661(17) 0.0554(11) Uani 1 1 d . . .
H15A H 1.0806 0.4082 0.1813 0.083 Uiso 1 1 calc R . .
H15B H 1.1038 0.4654 0.1263 0.083 Uiso 1 1 calc R . .
H15C H 1.0354 0.3512 0.1272 0.083 Uiso 1 1 calc R . .
O2 O 0.6158(12) 0.2481(11) -0.1065(5) 0.120(5) Uani 0.33 1 d P . .

loop_
_atom_site_aniso_label
_atom_site_aniso_U_11
_atom_site_aniso_U_22
_atom_site_aniso_U_33
_atom_site_aniso_U_23
_atom_site_aniso_U_13
_atom_site_aniso_U_12
Ti1 0.0282(4) 0.0282(4) 0.0212(5) 0.000 0.000 0.0141(2)
N1 0.0290(14) 0.0272(14) 0.0272(12) 0.0055(10) 0.0037(10) 0.0132(12)
O1 0.0646(19) 0.0646(19) 0.0246(19) 0.000 0.000 0.0323(10)
C11 0.0261(16) 0.0185(15) 0.0303(15) 0.0007(11) -0.0019(12) 0.0067(13)
C12 0.0272(17) 0.0236(16) 0.0334(15) 0.0010(12) 0.0018(12) 0.0084(14)
C13 0.0363(19) 0.0229(17) 0.0335(17) -0.0002(12) -0.0030(13) 0.0068(14)
C14 0.044(2) 0.0288(18) 0.0386(17) -0.0017(13) -0.0143(15) 0.0161(16)
C15 0.0351(19) 0.0297(18) 0.0429(18) -0.0013(13) -0.0067(14) 0.0166(16)
C16 0.0358(19) 0.0295(18) 0.0331(16) -0.0015(13) 0.0008(13) 0.0161(16)
C17 0.0285(18) 0.0318(18) 0.0437(18) 0.0129(14) 0.0048(14) 0.0130(15)
C18 0.052(2) 0.043(2) 0.048(2) 0.0179(16) 0.0021(17) 0.0234(19)
C19 0.046(2) 0.030(2) 0.062(2) 0.0019(16) -0.0090(17) 0.0152(17)
C21 0.095(4) 0.095(4) 0.034(4) 0.000 0.000 0.048(2)
C110 0.040(2) 0.051(2) 0.072(3) 0.035(2) 0.0207(19) 0.020(2)
C131 0.053(2) 0.053(2) 0.0321(17) -0.0005(15) -0.0026(16) 0.021(2)
C151 0.054(2) 0.067(3) 0.061(2) -0.002(2) -0.0085(19) 0.042(2)
O2 0.153(13) 0.141(12) 0.064(6) -0.061(7) -0.033(7) 0.073(11)

loop_
_geom_bond_atom_site_label_1
_geom_bond_atom_site_label_2
_geom_bond_distance
_geom_bond_site_symmetry_2
_geom_bond_publ_flag
Ti1 O1 1.874(4) . ?
Ti1 N1 1.928(3) 3_665 ?
Ti1 N1 1.928(3) . ?
Ti1 N1 1.928(3) 2_655 ?
N1 C11 1.442(4) . ?
N1 C17 1.511(4) . ?
O1 C21 1.285(8) . ?
C11 C16 1.391(5) . ?
C11 C12 1.391(4) . ?
C12 C13 1.390(5) . ?
C13 C14 1.391(5) . ?
C13 C131 1.508(5) . ?
C14 C15 1.387(5) . ?
C15 C16 1.396(5) . ?
C15 C151 1.502(5) . ?
C17 C110 1.523(5) . ?
C17 C19 1.525(5) . ?
C17 C18 1.530(5) . ?
C21 O2 1.282(13) 2_655 ?
C21 O2 1.282(13) . ?
C21 O2 1.282(13) 3_665 ?
